data_1533070
loop_
_publ_author_name
'Roux, M.'
'Marichal, C.'
'le Meins, J.M.'
'Chezeau, J.M.'
'Baerlocher, C.'

_publ_section_title
;
 Solid state NMR and X-ray diffraction study of three forms of the
 aluminophosphate Al P O4 - ZON
;
_journal_name_full 'Microporous and Mesoporous Materials'
_journal_page_first 163
_journal_page_last 176
_journal_volume 63
_journal_year 2003
_chemical_formula_sum 'Al O4 P'
_chemical_name_systematic 'Al (P O4)'
_space_group_IT_number 61
_symmetry_space_group_name_Hall '-P 2ac 2ab'
_symmetry_space_group_name_H-M 'P b c a'
_cell_angle_alpha 90
_cell_angle_beta 90
_cell_angle_gamma 90
_cell_formula_units_Z 32
_cell_length_a 14.0343
_cell_length_b 15.1794
_cell_length_c 17.4024
_cell_volume 3707.272
_citation_journal_id_ASTM MIMMFJ
_cod_data_source_file Roux_MIMMFJ_2003_854.cif
_cod_data_source_block Al1O4P1
_cod_original_formula_sum 'Al1 O4 P1'
_cod_database_code 1533070

loop_
_symmetry_equiv_pos_as_xyz
x,y,z
-x+1/2,-y,z+1/2
x+1/2,-y+1/2,-z
-x,y+1/2,-z+1/2
-x,-y,-z
x-1/2,y,-z-1/2
-x-1/2,y-1/2,z
x,-y-1/2,z-1/2

loop_
_atom_site_label
_atom_site_type_symbol
_atom_site_fract_x
_atom_site_fract_y
_atom_site_fract_z
_atom_site_occupancy
_atom_site_U_iso_or_equiv
O2 O-2 0.469 0.391 0.017 1 0.0
P1 P+5 0.0504 0.4025 0.4289 1 0.0
O12 O-2 0.312 0.102 0.068 1 0.0
O9 O-2 0.451 0.0076 0.106 1 0.0
P2 P+5 0.0615 0.2266 0.1561 1 0.0
O15 O-2 0.2498 0.241 0.496 1 0.0
Al4 Al+3 0.2143 0.159 0.0389 1 0.0
O6 O-2 0.0735 0.2183 0.241 1 0.0
P4 P+5 0.2142 0.1616 0.4544 1 0.0
O11 O-2 0.452 0.171 0.134 1 0.0
P3 P+5 0.4203 0.0994 0.0744 1 0.0
O13 O-2 0.152 0.187 0.3891 1 0.0
O10 O-2 0.459 0.38 0.4965 1 0.0
O3 O-2 0.147 0.399 0.4718 1 0.0
O16 O-2 0.301 0.109 0.427 1 0.0
O7 O-2 0.471 0.176 0.367 1 0.0
O14 O-2 0.158 0.39 0.0127 1 0.0
O8 O-2 0.045 0.327 0.137 1 0.0
O1 O-2 0.046 0.496 0.399 1 0.0
Al3 Al+3 0.4248 0.101 0.4259 1 0.0
O4 O-2 0.052 0.333 0.364 1 0.0
Al2 Al+3 0.0565 0.2265 0.3388 1 0.0
Al1 Al+3 0.0558 0.4023 0.065 1 0.0
O5 O-2 0.148 0.184 0.1209 1 0.0
